data_7118899
loop_
_publ_author_name
'Zang, Hongying'
'Surman, Andrew'
'Long, Deliang'
'Cronin, Leroy'
'Miras, Haralampos N.'

_publ_section_title
;
 Exploiting the equilibrium dynamics in the self-assembly of inorganic
 macrocycles based upon polyoxothiometalate building blocks.
;
_journal_issue 58
_journal_name_full 'Chemical communications (Cambridge, England)'
_journal_page_first 9109
_journal_page_last 9112
_journal_paper_doi 10.1039/c6cc01041e
_journal_volume 52
_journal_year 2016
_chemical_formula_sum 'C12 H90 Mo12 N2 O52 S12'
_chemical_formula_weight 2630.85
_chemical_name_systematic
;
 ?
;
_space_group_crystal_system monoclinic
_space_group_IT_number 15
_space_group_name_Hall '-C 2yc'
_space_group_name_H-M_alt 'C 1 2/c 1'
_symmetry_space_group_name_Hall '-C 2yc'
_symmetry_space_group_name_H-M 'C 1 2/c 1'
_atom_sites_solution_hydrogens geom
_atom_sites_solution_primary direct
_atom_sites_solution_secondary 'F map'
_audit_creation_method SHELXL-2013
_audit_update_record
;
2016-02-01 deposited with the CCDC.
2016-03-10 downloaded from the CCDC.
;
_cell_angle_alpha 90
_cell_angle_beta 91.431(5)
_cell_angle_gamma 90
_cell_formula_units_Z 4
_cell_length_a 38.310(2)
_cell_length_b 17.3787(9)
_cell_length_c 12.5611(7)
_cell_measurement_reflns_used 8176
_cell_measurement_temperature 150(2)
_cell_measurement_theta_max 25.2
_cell_measurement_theta_min 2.54
_cell_volume 8360.3(8)
_computing_cell_refinement Apex2
_computing_data_collection Apex2
_computing_data_reduction Apex2
_computing_molecular_graphics Diamond3
_computing_publication_material WinGX
_computing_structure_refinement 'SHELXL-2013 (Sheldrick, 2013)'
_computing_structure_solution 'SHELXS-2013 (Sheldrick, 2013)'
_diffrn_ambient_temperature 150(2)
_diffrn_measured_fraction_theta_full 0.987
_diffrn_measured_fraction_theta_max 0.987
_diffrn_measurement_device_type 'Bruker Apex II Quasar'
_diffrn_measurement_method '\w & \p scans'
_diffrn_radiation_type MoK\a
_diffrn_radiation_wavelength 0.71073
_diffrn_reflns_av_R_equivalents 0.0505
_diffrn_reflns_av_unetI/netI 0.0531
_diffrn_reflns_Laue_measured_fraction_full 0.987
_diffrn_reflns_Laue_measured_fraction_max 0.987
_diffrn_reflns_limit_h_max 45
_diffrn_reflns_limit_h_min -45
_diffrn_reflns_limit_k_max 20
_diffrn_reflns_limit_k_min -20
_diffrn_reflns_limit_l_max 15
_diffrn_reflns_limit_l_min -14
_diffrn_reflns_number 28949
_diffrn_reflns_point_group_measured_fraction_full 0.987
_diffrn_reflns_point_group_measured_fraction_max 0.987
_diffrn_reflns_theta_full 25.242
_diffrn_reflns_theta_max 25.240
_diffrn_reflns_theta_min 1.979
_diffrn_source '30 W microfocus sealed tube, Quazar\"i?1/2'
_exptl_absorpt_coefficient_mu 2.120
_exptl_absorpt_correction_T_max 0.745
_exptl_absorpt_correction_T_min 0.581
_exptl_absorpt_correction_type empirical
_exptl_absorpt_process_details SADABS
_exptl_crystal_colour orange
_exptl_crystal_density_diffrn 2.090
_exptl_crystal_density_method none
_exptl_crystal_description block
_exptl_crystal_F_000 5152
_exptl_crystal_size_max 0.120
_exptl_crystal_size_mid 0.080
_exptl_crystal_size_min 0.040
_refine_diff_density_max 1.85
_refine_diff_density_min -0.94
_refine_diff_density_rms 0.25
_refine_ls_extinction_coef 0.00015(3)
_refine_ls_extinction_expression Fc^*^=kFc[1+0.001xFc^2^\l^3^/sin(2\q)]^-1/4^
_refine_ls_extinction_method SHELXL
_refine_ls_goodness_of_fit_ref 1.116
_refine_ls_hydrogen_treatment constr
_refine_ls_matrix_type full
_refine_ls_number_parameters 435
_refine_ls_number_reflns 7461
_refine_ls_number_restraints 2
_refine_ls_restrained_S_all 1.116
_refine_ls_R_factor_all 0.0807
_refine_ls_R_factor_gt 0.0670
_refine_ls_shift/su_max 0.001
_refine_ls_shift/su_mean 0.000
_refine_ls_structure_factor_coef Fsqd
_refine_ls_weighting_details 'w=1/[\s^2^(Fo^2^)+(0.0564P)^2^+529.2560P] where P=(Fo^2^+2Fc^2^)/3'
_refine_ls_weighting_scheme calc
_refine_ls_wR_factor_gt 0.1794
_refine_ls_wR_factor_ref 0.1864
_reflns_Friedel_coverage 0.000
_reflns_number_gt 5990
_reflns_number_total 7461
_reflns_threshold_expression 'I > 2\s(I)'
_cod_data_source_file c6cc01041e3.cif
_cod_data_source_block hz4671
_cod_depositor_comments
;Adding full bibliography for 7118898--7118899.cif.

The following automatic conversions were performed:

'_atom_sites_solution_primary' value 'direct method' was changed to
'direct'.

Automatic conversion script
Id: cif_fix_values 6452 2018-10-05 10:23:21Z andrius 
;
_cod_original_cell_volume 8360.2(8)
_cod_database_code 7118899
_shelx_space_group_comment
;
The symmetry employed for this shelxl refinement is uniquely defined
by the following loop, which should always be used as a source of
symmetry information in preference to the above space-group names.
They are only intended as comments.
;
_shelx_estimated_absorpt_t_min 0.785
_shelx_estimated_absorpt_t_max 0.920
_shelxl_version_number 2013-4

loop_
_space_group_symop_operation_xyz
'x, y, z'
'-x, y, -z+1/2'
'x+1/2, y+1/2, z'
'-x+1/2, y+1/2, -z+1/2'
'-x, -y, -z'
'x, -y, z-1/2'
'-x+1/2, -y+1/2, -z'
'x+1/2, -y+1/2, z-1/2'

loop_
_atom_site_label
_atom_site_type_symbol
_atom_site_fract_x
_atom_site_fract_y
_atom_site_fract_z
_atom_site_U_iso_or_equiv
_atom_site_adp_type
_atom_site_occupancy
_atom_site_site_symmetry_order
_atom_site_calc_flag
_atom_site_refinement_flags_posn
_atom_site_refinement_flags_adp
_atom_site_refinement_flags_occupancy
_atom_site_disorder_assembly
_atom_site_disorder_group
Mo1 Mo 0.13466(3) 0.42567(6) 0.24084(8) 0.0200(3) Uani 1 1 d . . . . .
Mo2 Mo 0.28339(3) 0.08233(6) 0.85736(8) 0.0221(3) Uani 1 1 d . . . . .
Mo3 Mo 0.13594(3) 0.21246(6) 0.74658(8) 0.0216(3) Uani 1 1 d . . . . .
Mo4 Mo 0.08487(3) 0.29006(6) 0.62342(9) 0.0228(3) Uani 1 1 d . . . . .
Mo5 Mo 0.08735(3) 0.38436(6) 0.39960(8) 0.0212(3) Uani 1 1 d . . . . .
Mo6 Mo 0.21402(3) 0.13649(6) 0.83069(8) 0.0225(3) Uani 1 1 d . . . . .
S1 S 0.26303(8) 0.20388(19) 0.8915(3) 0.0269(7) Uani 1 1 d . . . . .
S2 S 0.23910(8) 0.02844(17) 0.7556(3) 0.0257(7) Uani 1 1 d . . . . .
S3 S 0.12345(8) 0.34319(18) 0.7479(2) 0.0237(7) Uani 1 1 d . . . . .
S4 S 0.10215(9) 0.16247(19) 0.6060(3) 0.0286(7) Uani 1 1 d . . . . .
S5 S 0.12889(8) 0.48225(18) 0.4048(2) 0.0234(7) Uani 1 1 d . . . . .
S6 S 0.10719(8) 0.30891(19) 0.2625(3) 0.0266(7) Uani 1 1 d . . . . .
O1 O 0.2825(2) 0.0356(6) 0.9744(7) 0.034(2) Uani 1 1 d . . . . .
O2 O 0.1976(3) 0.1025(6) 0.9441(8) 0.037(2) Uani 1 1 d . . . . .
O3 O 0.2302(2) 0.1937(5) 0.6625(7) 0.0248(19) Uani 1 1 d . . . . .
O4 O 0.1696(2) 0.1185(5) 0.7343(7) 0.027(2) Uani 1 1 d . . . . .
O5 O 0.1836(2) 0.2378(5) 0.8272(7) 0.0234(18) Uani 1 1 d . . . . .
O6 O 0.1133(2) 0.1815(5) 0.8516(7) 0.031(2) Uani 1 1 d . . . . .
O7 O 0.1711(2) 0.2520(5) 0.6047(7) 0.028(2) Uani 1 1 d . . . . .
O8 O 0.1306(2) 0.3132(5) 0.5075(6) 0.0212(18) Uani 1 1 d . . . . .
O9 O 0.0478(2) 0.2800(6) 0.6934(8) 0.034(2) Uani 1 1 d . . . . .
O10 O 0.0786(2) 0.4014(5) 0.5615(6) 0.0225(18) Uani 1 1 d . . . . .
O11 O 0.0649(2) 0.2869(5) 0.4656(7) 0.028(2) Uani 1 1 d . . . . .
O12 O 0.0515(2) 0.4269(6) 0.3483(7) 0.033(2) Uani 1 1 d . . . . .
O13 O 0.1092(2) 0.4743(5) 0.1544(7) 0.0263(19) Uani 1 1 d . . . . .
O14 O 0.1834(2) 0.4775(5) 0.2413(7) 0.028(2) Uani 1 1 d . . . . .
O15 O 0.1696(2) 0.3623(5) 0.1543(7) 0.031(2) Uani 1 1 d . . . . .
O16 O 0.2318(3) 0.0879(6) 0.4964(8) 0.046(3) Uani 1 1 d . . . . .
O17 O 0.2617(3) 0.3387(5) 0.6965(8) 0.036(2) Uani 1 1 d . . . . .
O18 O 0.1533(3) 0.2333(7) 0.0576(9) 0.052(3) Uani 1 1 d . . . . .
O19 O 0.3229(3) 0.3772(9) 0.8000(12) 0.077(4) Uani 1 1 d . . . . .
O20 O 0.1717(4) 0.0228(9) 0.5714(13) 0.021(4) Uiso 0.5 1 d . . P A 1
O21 O 0.1257(6) -0.0295(10) 0.4243(19) 0.039(5) Uani 0.5 1 d . . P B 1
O22 O 0.0902(7) 0.1554(17) 0.092(3) 0.086(10) Uani 0.5 1 d . . P C 1
O23 O 0.0713(13) 0.012(2) 0.385(4) 0.059(14) Uani 0.25 1 d . . P D 1
O24 O 0.0251(11) 0.056(2) 0.512(4) 0.047(11) Uani 0.25 1 d . . P E 1
O25 O 0.0298(11) -0.119(3) 0.245(3) 0.084(12) Uiso 0.4 1 d . . P F 1
O26 O 0.1583(12) 0.112(3) 0.413(4) 0.032(11) Uiso 0.2 1 d . . P G 1
O27 O 0.2090(2) 0.3848(5) 0.8274(7) 0.030(2) Uani 1 1 d . . . H 1
O20' O 0.1577(15) 0.000(3) 0.612(5) 0.049(14) Uiso 0.2 1 d . . P I 2
O21' O 0.1385(9) 0.011(2) 0.365(4) 0.085(12) Uani 0.4 1 d . . P J 2
O23' O 0.0603(11) -0.069(2) 0.444(3) 0.091(12) Uiso 0.4 1 d . . P K 2
O24' O 0.0421(13) -0.018(3) 0.566(4) 0.080(14) Uiso 0.3 1 d . . P L 2
O25' O 0.0400(9) -0.085(2) 0.232(3) 0.032(7) Uiso 0.3 1 d . . P M 2
O26' O 0.1261(16) 0.122(4) 0.360(5) 0.057(16) Uiso 0.2 1 d . . P N 2
C1 C 0.1616(3) 0.2919(7) 0.5225(10) 0.026(3) Uani 1 1 d . . . O 1
C2 C 0.1886(4) 0.3126(9) 0.4446(12) 0.039(4) Uani 1 1 d . . . O 1
H2A H 0.1833 0.2872 0.3764 0.058 Uiso 1 1 calc R U . O 1
H2B H 0.2116 0.2956 0.4717 0.058 Uiso 1 1 calc R U . O 1
H2C H 0.1888 0.3685 0.4343 0.058 Uiso 1 1 calc R U . O 1
C3 C 0.0169(6) 0.3900(12) 0.9139(16) 0.069(6) Uani 1 1 d . . . P 1
H3A H -0.0062 0.4042 0.9395 0.104 Uiso 1 1 calc R U . P 1
H3B H 0.0142 0.3597 0.8485 0.104 Uiso 1 1 calc R U . P 1
H3C H 0.0303 0.4367 0.8994 0.104 Uiso 1 1 calc R U . P 1
C4 C 0.0733(4) 0.3396(12) 0.9746(15) 0.059(5) Uani 1 1 d . . . P 1
H4A H 0.0832 0.3914 0.9700 0.089 Uiso 1 1 calc R U . P 1
H4B H 0.0770 0.3121 0.9077 0.089 Uiso 1 1 calc R U . P 1
H4C H 0.0848 0.3116 1.0335 0.089 Uiso 1 1 calc R U . P 1
C5 C 0.0219(7) 0.2629(15) 0.971(2) 0.046(9) Uiso 0.58(4) 1 d . . P P 1
H5A H 0.0308 0.2282 1.0271 0.069 Uiso 1 1 calc R U . P 1
H5B H 0.0303 0.2458 0.9021 0.069 Uiso 1 1 calc R U . P 1
H5C H -0.0036 0.2623 0.9700 0.069 Uiso 1 1 calc R U . P 1
C6 C 0.0298(8) 0.3510(19) 1.104(2) 0.051(10) Uiso 0.58(4) 1 d . . P P 1
H6A H 0.0199 0.4016 1.1205 0.077 Uiso 1 1 calc R U . P 1
H6B H 0.0522 0.3450 1.1429 0.077 Uiso 1 1 calc R U . P 1
H6C H 0.0137 0.3106 1.1265 0.077 Uiso 1 1 calc R U . P 1
N1 N 0.0350(3) 0.3451(10) 0.9939(9) 0.053(4) Uani 1 1 d D . . P 1
C5' C 0.0181(14) 0.280(2) 1.049(4) 0.078(19) Uiso 0.42(4) 1 d D . P P 2
C6' C 0.0318(11) 0.404(2) 1.084(3) 0.046(12) Uiso 0.42(4) 1 d D . P P 2

loop_
_atom_site_aniso_label
_atom_site_aniso_U_11
_atom_site_aniso_U_22
_atom_site_aniso_U_33
_atom_site_aniso_U_23
_atom_site_aniso_U_13
_atom_site_aniso_U_12
Mo1 0.0173(5) 0.0243(5) 0.0184(5) -0.0004(4) -0.0004(4) 0.0013(4)
Mo2 0.0202(6) 0.0260(6) 0.0200(6) 0.0005(4) 0.0010(4) 0.0026(4)
Mo3 0.0178(5) 0.0261(6) 0.0208(6) 0.0010(4) 0.0013(4) -0.0002(4)
Mo4 0.0147(5) 0.0302(6) 0.0236(6) 0.0015(4) 0.0009(4) -0.0018(4)
Mo5 0.0165(5) 0.0268(6) 0.0202(6) -0.0012(4) -0.0008(4) -0.0010(4)
Mo6 0.0207(6) 0.0257(6) 0.0211(6) 0.0002(4) 0.0014(4) 0.0028(4)
S1 0.0230(16) 0.0298(17) 0.0278(17) -0.0071(13) -0.0023(13) 0.0035(13)
S2 0.0241(16) 0.0213(15) 0.0316(17) -0.0012(13) -0.0020(13) 0.0018(13)
S3 0.0205(15) 0.0268(16) 0.0237(16) -0.0038(12) 0.0005(12) 0.0019(13)
S4 0.0264(17) 0.0258(16) 0.0333(18) 0.0011(13) -0.0046(14) -0.0065(13)
S5 0.0222(16) 0.0284(16) 0.0196(15) -0.0030(12) -0.0006(12) -0.0028(13)
S6 0.0252(17) 0.0290(17) 0.0254(17) -0.0040(13) -0.0012(13) -0.0027(13)
O1 0.034(5) 0.047(6) 0.021(5) 0.000(4) -0.002(4) 0.002(5)
O2 0.033(5) 0.045(6) 0.034(6) 0.006(4) 0.006(4) 0.009(5)
O3 0.023(5) 0.025(4) 0.027(5) -0.005(4) -0.003(4) -0.001(4)
O4 0.022(5) 0.024(5) 0.035(5) 0.003(4) -0.001(4) 0.004(4)
O5 0.019(4) 0.028(5) 0.023(4) -0.005(4) -0.005(3) 0.001(4)
O6 0.023(5) 0.038(5) 0.031(5) 0.006(4) 0.000(4) -0.002(4)
O7 0.027(5) 0.028(5) 0.030(5) 0.002(4) 0.000(4) 0.009(4)
O8 0.015(4) 0.026(4) 0.023(4) -0.001(3) 0.000(3) 0.001(3)
O9 0.016(4) 0.044(6) 0.041(6) 0.008(4) 0.000(4) -0.006(4)
O10 0.024(4) 0.030(5) 0.014(4) -0.002(3) 0.004(3) 0.003(4)
O11 0.019(4) 0.039(5) 0.027(5) 0.005(4) -0.002(4) -0.008(4)
O12 0.021(5) 0.045(6) 0.032(5) -0.003(4) -0.002(4) 0.000(4)
O13 0.022(5) 0.027(5) 0.030(5) 0.005(4) -0.003(4) 0.004(4)
O14 0.026(5) 0.034(5) 0.025(5) -0.006(4) 0.007(4) 0.000(4)
O15 0.027(5) 0.036(5) 0.030(5) -0.014(4) 0.002(4) 0.000(4)
O16 0.074(8) 0.043(6) 0.024(5) -0.008(4) 0.012(5) -0.012(6)
O17 0.035(5) 0.030(5) 0.042(6) -0.002(4) 0.004(4) 0.001(4)
O18 0.043(6) 0.052(7) 0.059(7) -0.024(6) -0.014(5) 0.014(5)
O19 0.051(8) 0.103(12) 0.078(10) 0.020(8) -0.015(7) 0.003(8)
O21 0.037(12) 0.011(9) 0.066(15) -0.008(9) -0.029(11) 0.000(8)
O22 0.056(17) 0.068(18) 0.13(3) -0.007(18) -0.045(18) -0.024(14)
O23 0.07(3) 0.012(19) 0.10(4) -0.02(2) 0.01(3) 0.00(2)
O24 0.04(2) 0.04(2) 0.06(3) -0.01(2) 0.00(2) -0.02(2)
O27 0.031(5) 0.028(5) 0.031(5) 0.004(4) -0.003(4) -0.004(4)
O21' 0.05(2) 0.07(3) 0.14(4) -0.03(3) -0.01(2) 0.016(19)
C1 0.029(7) 0.025(6) 0.023(7) -0.009(5) 0.004(5) -0.006(5)
C2 0.029(8) 0.051(9) 0.036(8) 0.015(7) 0.006(6) 0.018(7)
C3 0.074(14) 0.065(13) 0.068(14) 0.003(10) -0.007(11) -0.009(11)
C4 0.029(9) 0.082(13) 0.067(12) -0.025(10) 0.019(8) -0.025(9)
N1 0.032(7) 0.110(13) 0.015(6) 0.003(7) -0.002(5) -0.021(8)

loop_
_atom_type_symbol
_atom_type_description
_atom_type_scat_dispersion_real
_atom_type_scat_dispersion_imag
_atom_type_scat_source
Mo Mo -1.6832 0.6857 'International Tables Vol C Tables 4.2.6.8 and 6.1.1.4'
S S 0.1246 0.1234 'International Tables Vol C Tables 4.2.6.8 and 6.1.1.4'
O O 0.0106 0.0060 'International Tables Vol C Tables 4.2.6.8 and 6.1.1.4'
C C 0.0033 0.0016 'International Tables Vol C Tables 4.2.6.8 and 6.1.1.4'
N N 0.0061 0.0033 'International Tables Vol C Tables 4.2.6.8 and 6.1.1.4'
H H 0.0000 0.0000 'International Tables Vol C Tables 4.2.6.8 and 6.1.1.4'

loop_
_geom_angle_atom_site_label_1
_geom_angle_atom_site_label_2
_geom_angle_atom_site_label_3
_geom_angle
_geom_angle_site_symmetry_1
_geom_angle_site_symmetry_3
O13 Mo1 O15 107.6(4) . .
O13 Mo1 O14 107.0(4) . .
O15 Mo1 O14 68.7(3) . .
O13 Mo1 S5 107.4(3) . .
O15 Mo1 S5 141.1(3) . .
O14 Mo1 S5 85.3(2) . .
O13 Mo1 S6 105.2(3) . .
O15 Mo1 S6 84.1(3) . .
O14 Mo1 S6 142.8(3) . .
S5 Mo1 S6 102.50(12) . .
O13 Mo1 Mo5 102.3(3) . .
O15 Mo1 Mo5 132.3(3) . .
O14 Mo1 Mo5 134.7(2) . .
S5 Mo1 Mo5 52.94(8) . .
S6 Mo1 Mo5 52.36(8) . .
O1 Mo2 O15 109.0(4) . 7_556
O1 Mo2 O14 107.8(4) . 7_556
O15 Mo2 O14 68.9(3) 7_556 7_556
O1 Mo2 S1 105.5(3) . .
O15 Mo2 S1 83.4(3) 7_556 .
O14 Mo2 S1 142.0(3) 7_556 .
O1 Mo2 S2 105.0(3) . .
O15 Mo2 S2 142.1(3) 7_556 .
O14 Mo2 S2 85.4(3) 7_556 .
S1 Mo2 S2 103.25(12) . .
O1 Mo2 Mo6 103.0(3) . .
O15 Mo2 Mo6 131.2(3) 7_556 .
O14 Mo2 Mo6 133.1(3) 7_556 .
S1 Mo2 Mo6 52.69(9) . .
S2 Mo2 Mo6 52.54(8) . .
O6 Mo3 O4 98.0(4) . .
O6 Mo3 O5 98.5(4) . .
O4 Mo3 O5 70.8(3) . .
O6 Mo3 S3 101.3(3) . .
O4 Mo3 S3 153.3(3) . .
O5 Mo3 S3 88.2(2) . .
O6 Mo3 S4 100.8(3) . .
O4 Mo3 S4 89.1(3) . .
O5 Mo3 S4 153.9(2) . .
S3 Mo3 S4 105.04(12) . .
O6 Mo3 O7 176.2(4) . .
O4 Mo3 O7 78.9(3) . .
O5 Mo3 O7 78.4(3) . .
S3 Mo3 O7 80.9(2) . .
S4 Mo3 O7 81.5(2) . .
O6 Mo3 Mo4 102.7(3) . .
O4 Mo3 Mo4 139.3(3) . .
O5 Mo3 Mo4 138.2(2) . .
S3 Mo3 Mo4 52.65(8) . .
S4 Mo3 Mo4 52.83(9) . .
O7 Mo3 Mo4 81.2(2) . .
O9 Mo4 O10 101.4(4) . .
O9 Mo4 O11 101.2(4) . .
O10 Mo4 O11 68.9(3) . .
O9 Mo4 S3 102.7(3) . .
O10 Mo4 S3 87.0(2) . .
O11 Mo4 S3 148.9(2) . .
O9 Mo4 S4 101.2(3) . .
O10 Mo4 S4 151.1(2) . .
O11 Mo4 S4 89.1(3) . .
S3 Mo4 S4 105.37(12) . .
O9 Mo4 O8 171.3(4) . .
O10 Mo4 O8 72.0(3) . .
O11 Mo4 O8 71.3(3) . .
S3 Mo4 O8 82.9(2) . .
S4 Mo4 O8 83.5(2) . .
O9 Mo4 Mo3 104.2(3) . .
O10 Mo4 Mo3 136.0(2) . .
O11 Mo4 Mo3 137.5(3) . .
S3 Mo4 Mo3 52.82(8) . .
S4 Mo4 Mo3 52.99(9) . .
O8 Mo4 Mo3 84.5(2) . .
O12 Mo5 O11 99.7(4) . .
O12 Mo5 O10 99.3(4) . .
O11 Mo5 O10 69.5(3) . .
O12 Mo5 S6 104.2(3) . .
O11 Mo5 S6 89.0(3) . .
O10 Mo5 S6 150.5(2) . .
O12 Mo5 S5 104.0(3) . .
O11 Mo5 S5 150.7(3) . .
O10 Mo5 S5 89.7(2) . .
S6 Mo5 S5 101.44(12) . .
O12 Mo5 O8 166.6(4) . .
O11 Mo5 O8 69.5(3) . .
O10 Mo5 O8 69.9(3) . .
S6 Mo5 O8 84.0(2) . .
S5 Mo5 O8 84.3(2) . .
O12 Mo5 Mo1 98.7(3) . .
O11 Mo5 Mo1 140.2(3) . .
O10 Mo5 Mo1 140.6(2) . .
S6 Mo5 Mo1 52.25(9) . .
S5 Mo5 Mo1 51.94(8) . .
O8 Mo5 Mo1 94.71(19) . .
O2 Mo6 O4 97.0(4) . .
O2 Mo6 O5 95.3(4) . .
O4 Mo6 O5 70.8(3) . .
O2 Mo6 S2 103.2(4) . .
O4 Mo6 S2 89.0(3) . .
O5 Mo6 S2 154.2(2) . .
O2 Mo6 S1 102.5(4) . .
O4 Mo6 S1 154.9(3) . .
O5 Mo6 S1 91.6(2) . .
S2 Mo6 S1 101.65(12) . .
O2 Mo6 O3 172.3(4) . .
O4 Mo6 O3 77.3(3) . .
O5 Mo6 O3 78.1(3) . .
S2 Mo6 O3 82.0(2) . .
S1 Mo6 O3 81.8(2) . .
O2 Mo6 Mo2 98.8(3) . .
O4 Mo6 Mo2 140.2(2) . .
O5 Mo6 Mo2 142.7(2) . .
S2 Mo6 Mo2 51.84(8) . .
S1 Mo6 Mo2 51.74(8) . .
O3 Mo6 Mo2 88.8(2) . .
Mo2 S1 Mo6 75.56(10) . .
Mo2 S2 Mo6 75.62(10) . .
Mo4 S3 Mo3 74.53(10) . .
Mo4 S4 Mo3 74.19(10) . .
Mo1 S5 Mo5 75.12(10) . .
Mo1 S6 Mo5 75.39(10) . .
Mo6 O4 Mo3 109.6(4) . .
Mo6 O5 Mo3 107.8(4) . .
C1 O7 Mo3 127.3(8) . .
C1 O8 Mo4 125.2(8) . .
C1 O8 Mo5 149.0(8) . .
Mo4 O8 Mo5 85.7(3) . .
Mo5 O10 Mo4 102.2(3) . .
Mo5 O11 Mo4 102.0(4) . .
Mo1 O14 Mo2 110.2(4) . 7_556
Mo2 O15 Mo1 111.7(4) 7_556 .
O8 C1 O7 121.8(11) . .
O8 C1 C2 120.2(12) . .
O7 C1 C2 118.0(12) . .
C6 N1 C3 124.7(19) . .
C6 N1 C4 109.2(17) . .
C3 N1 C4 112.4(15) . .
C6 N1 C5 101.3(19) . .
C3 N1 C5 103.0(16) . .
C4 N1 C5 103.1(16) . .

loop_
_geom_bond_atom_site_label_1
_geom_bond_atom_site_label_2
_geom_bond_distance
_geom_bond_site_symmetry_2
Mo1 O13 1.670(8) .
Mo1 O15 2.065(9) .
Mo1 O14 2.072(9) .
Mo1 S5 2.298(3) .
Mo1 S6 2.305(3) .
Mo1 Mo5 2.8211(15) .
Mo2 O1 1.681(9) .
Mo2 O15 2.049(9) 7_556
Mo2 O14 2.078(8) 7_556
Mo2 S1 2.296(3) .
Mo2 S2 2.298(3) .
Mo2 Mo6 2.8313(15) .
Mo3 O6 1.686(9) .
Mo3 O4 2.089(8) .
Mo3 O5 2.112(8) .
Mo3 S3 2.322(3) .
Mo3 S4 2.331(3) .
Mo3 O7 2.362(9) .
Mo3 Mo4 2.8087(15) .
Mo4 O9 1.699(9) .
Mo4 O10 2.097(8) .
Mo4 O11 2.108(9) .
Mo4 S3 2.317(3) .
Mo4 S4 2.326(4) .
Mo4 O8 2.340(8) .
Mo5 O12 1.675(9) .
Mo5 O11 2.083(9) .
Mo5 O10 2.091(8) .
Mo5 S6 2.308(3) .
Mo5 S5 2.329(3) .
Mo5 O8 2.448(8) .
Mo6 O2 1.680(9) .
Mo6 O4 2.087(9) .
Mo6 O5 2.111(8) .
Mo6 S2 2.320(3) .
Mo6 S1 2.325(3) .
Mo6 O3 2.430(9) .
O7 C1 1.289(16) .
O8 C1 1.253(15) .
O14 Mo2 2.078(8) 7_556
O15 Mo2 2.049(9) 7_556
C1 C2 1.487(18) .
C3 N1 1.44(2) .
C4 N1 1.495(19) .
C5 N1 1.54(3) .
C6 N1 1.41(3) .
